data_2210129
loop_
_publ_author_name
'Yun-Jun Liu'
'Hui Chao'
'Jun-Hua Yao'
'Yi-Xian Yuan'
'Liang-Nian Ji'

_publ_section_title
;Bis(1,10-phenanthroline)[2-(2-pyridyl)-1<i>H</i>-benzimidazol-1-yl]ruthenium(II)
 perchlorate--toluene--acetonitrile (2/2/1)
;
_journal_coeditor_code BV2024
_journal_issue 9
_journal_name_full 'Acta Crystallographica Section E'
_journal_page_first m2128
_journal_page_last m2129
_journal_paper_doi 10.1107/S1600536806030674
_journal_volume 62
_journal_year 2006
_chemical_formula_moiety '[Ru (C12 H8 N2)2 (C12 H8 N3)] Cl O4, C7 H8, 0.5C2 H3 N'
_chemical_formula_sum 'C44 H33.5 Cl N7.5 O4 Ru'
_chemical_formula_weight 867.81
_chemical_name_systematic
;Bis(1,10-phenanthroline)[2-(2-pyridyl)-1<i>H</i>-benzimidazol-1-yl]ruthenium(II)
perchlorate--toluene--acetonitrile
 (2/2/1)
;
_space_group_IT_number 15
_symmetry_cell_setting monoclinic
_symmetry_space_group_name_Hall '-C 2yc'
_symmetry_space_group_name_H-M 'C 1 2/c 1'
_atom_sites_solution_hydrogens geom
_atom_sites_solution_primary direct
_atom_sites_solution_secondary difmap
_cell_angle_alpha 90.00
_cell_angle_beta 93.223(7)
_cell_angle_gamma 90.00
_cell_formula_units_Z 2
_cell_length_a 26.014(11)
_cell_length_b 10.050(4)
_cell_length_c 30.708(13)
_cell_measurement_reflns_used 1344
_cell_measurement_temperature 298(2)
_cell_measurement_theta_max 25.35
_cell_measurement_theta_min 2.11
_cell_volume 8016(6)
_computing_cell_refinement 'SAINT-Plus (Bruker, 2000)'
_computing_data_collection 'SMART (Bruker, 2000)'
_computing_data_reduction SAINT-Plus
_computing_molecular_graphics SHELXTL
_computing_publication_material SHELXTL
_computing_structure_refinement SHELXTL
_computing_structure_solution 'SHELXTL (Bruker, 2000)'
_diffrn_ambient_temperature 298(2)
_diffrn_measured_fraction_theta_full 0.999
_diffrn_measured_fraction_theta_max 0.999
_diffrn_measurement_device_type 'Bruker SMART APEX CCD area-detector'
_diffrn_measurement_method '\f and \w'
_diffrn_radiation_monochromator graphite
_diffrn_radiation_source 'sealed tube'
_diffrn_radiation_type MoK\a
_diffrn_radiation_wavelength 0.71073
_diffrn_reflns_av_R_equivalents 0.0309
_diffrn_reflns_av_sigmaI/netI 0.0308
_diffrn_reflns_limit_h_max 32
_diffrn_reflns_limit_h_min -31
_diffrn_reflns_limit_k_max 12
_diffrn_reflns_limit_k_min -12
_diffrn_reflns_limit_l_max 25
_diffrn_reflns_limit_l_min -37
_diffrn_reflns_number 21776
_diffrn_reflns_theta_full 26.00
_diffrn_reflns_theta_max 26.00
_diffrn_reflns_theta_min 1.33
_diffrn_standards_decay_% 0
_diffrn_standards_number 0
_exptl_absorpt_coefficient_mu 0.511
_exptl_absorpt_correction_T_max 0.8871
_exptl_absorpt_correction_T_min 0.8535
_exptl_absorpt_correction_type multi-scan
_exptl_absorpt_process_details '(SADABS; Bruker, 2000)'
_exptl_crystal_colour red
_exptl_crystal_density_diffrn 1.438
_exptl_crystal_density_method 'not measured'
_exptl_crystal_description block
_exptl_crystal_F_000 3544
_exptl_crystal_size_max 0.32
_exptl_crystal_size_mid 0.26
_exptl_crystal_size_min 0.24
_refine_diff_density_max 0.602
_refine_diff_density_min -0.888
_refine_ls_extinction_method none
_refine_ls_goodness_of_fit_ref 1.279
_refine_ls_hydrogen_treatment constr
_refine_ls_matrix_type full
_refine_ls_number_parameters 530
_refine_ls_number_reflns 7888
_refine_ls_number_restraints 0
_refine_ls_restrained_S_all 1.279
_refine_ls_R_factor_all 0.0633
_refine_ls_R_factor_gt 0.0516
_refine_ls_shift/su_max 0.000
_refine_ls_shift/su_mean 0.000
_refine_ls_structure_factor_coef Fsqd
_refine_ls_weighting_details 'calc w=1/[\s^2^(Fo^2^)+(0.07P)^2^+1.99P] where P=(Fo^2^+2Fc^2^)/3'
_refine_ls_weighting_scheme calc
_refine_ls_wR_factor_gt 0.1368
_refine_ls_wR_factor_ref 0.1404
_reflns_number_gt 6398
_reflns_number_total 7888
_reflns_threshold_expression I>2\s(I)
_cod_data_source_file bv2024.cif
_cod_data_source_block I
_cod_original_sg_symbol_H-M 'C 2/c'
_cod_original_formula_sum 'C44 H33.5 Cl1 N7.5 O4 Ru1'
_cod_database_code 2210129
_cod_database_fobs_code 2210129

loop_
_symmetry_equiv_pos_as_xyz
'x, y, z'
'-x, y, -z+1/2'
'x+1/2, y+1/2, z'
'-x+1/2, y+1/2, -z+1/2'
'-x, -y, -z'
'x, -y, z-1/2'
'-x+1/2, -y+1/2, -z'
'x+1/2, -y+1/2, z-1/2'

loop_
_atom_site_type_symbol
_atom_site_label
_atom_site_fract_x
_atom_site_fract_y
_atom_site_fract_z
_atom_site_U_iso_or_equiv
_atom_site_adp_type
_atom_site_calc_flag
_atom_site_refinement_flags
_atom_site_occupancy
C C1 0.29755(13) 0.5286(4) 0.08398(13) 0.0502(9) Uani d . 1
H H1 0.2883 0.5001 0.1113 0.060 Uiso calc R 1
C C2 0.25804(15) 0.5500(4) 0.05075(13) 0.0536(9) Uani d . 1
H H2 0.2237 0.5325 0.0554 0.064 Uiso calc R 1
C C3 0.27295(15) 0.5976(4) 0.01158(14) 0.0581(10) Uani d . 1
H H3 0.2480 0.6153 -0.0105 0.070 Uiso calc R 1
C C4 0.32718(15) 0.6213(4) 0.00364(12) 0.0539(9) Uani d . 1
C C5 0.34411(15) 0.6694(4) -0.03593(14) 0.0614(11) Uani d . 1
H H5 0.3206 0.6855 -0.0593 0.074 Uiso calc R 1
C C6 0.39629(14) 0.6929(4) -0.04002(12) 0.0534(9) Uani d . 1
H H6 0.4076 0.7265 -0.0660 0.064 Uiso calc R 1
C C7 0.43136(14) 0.6664(4) -0.00560(12) 0.0484(8) Uani d . 1
C C8 0.48513(14) 0.6886(4) -0.00678(12) 0.0515(9) Uani d . 1
H H8 0.4986 0.7188 -0.0324 0.062 Uiso calc R 1
C C9 0.51687(13) 0.6668(3) 0.02839(11) 0.0417(7) Uani d . 1
H H9 0.5517 0.6867 0.0275 0.050 Uiso calc R 1
C C10 0.49742(13) 0.6131(3) 0.06736(11) 0.0451(7) Uani d . 1
H H10 0.5201 0.5980 0.0913 0.054 Uiso calc R 1
C C11 0.41458(14) 0.6180(4) 0.03377(13) 0.0550(9) Uani d . 1
C C12 0.36231(15) 0.5959(4) 0.03841(12) 0.0555(9) Uani d . 1
C C13 0.41668(14) 0.7956(4) 0.14924(13) 0.0518(8) Uani d . 1
H H13 0.4366 0.8109 0.1255 0.062 Uiso calc R 1
C C14 0.40731(16) 0.9036(4) 0.17733(13) 0.0579(9) Uani d . 1
H H14 0.4225 0.9861 0.1733 0.069 Uiso calc R 1
C C15 0.37636(15) 0.8838(4) 0.20948(13) 0.0561(9) Uani d . 1
H H15 0.3672 0.9569 0.2260 0.067 Uiso calc R 1
C C16 0.35666(13) 0.7596(4) 0.22006(12) 0.0509(9) Uani d . 1
C C17 0.32513(14) 0.7287(4) 0.25454(13) 0.0516(9) Uani d . 1
H H17 0.3157 0.7979 0.2725 0.062 Uiso calc R 1
C C18 0.30770(14) 0.6060(4) 0.26322(12) 0.0525(9) Uani d . 1
H H18 0.2880 0.5910 0.2871 0.063 Uiso calc R 1
C C19 0.32026(14) 0.4976(3) 0.23449(12) 0.0477(8) Uani d . 1
C C20 0.30457(15) 0.3676(4) 0.23760(11) 0.0510(9) Uani d . 1
H H20 0.2846 0.3418 0.2603 0.061 Uiso calc R 1
C C21 0.31842(14) 0.2744(4) 0.20689(12) 0.0510(9) Uani d . 1
H H21 0.3064 0.1876 0.2088 0.061 Uiso calc R 1
C C22 0.34844(14) 0.3062(4) 0.17487(12) 0.0511(8) Uani d . 1
H H22 0.3580 0.2398 0.1559 0.061 Uiso calc R 1
C C23 0.35078(13) 0.5258(3) 0.19887(12) 0.0430(7) Uani d . 1
C C24 0.36922(12) 0.6552(3) 0.19107(10) 0.0402(7) Uani d . 1
C C25 0.50251(16) 0.5120(4) 0.17800(14) 0.0546(9) Uani d . 1
H H25 0.4974 0.6032 0.1750 0.066 Uiso calc R 1
C C26 0.54510(15) 0.4632(4) 0.20863(13) 0.0539(9) Uani d . 1
H H26 0.5597 0.5156 0.2310 0.065 Uiso calc R 1
C C27 0.56119(15) 0.3338(4) 0.20120(13) 0.0578(9) Uani d . 1
H H27 0.5902 0.2995 0.2164 0.069 Uiso calc R 1
C C28 0.53429(14) 0.2591(4) 0.17176(12) 0.0516(8) Uani d . 1
H H28 0.5445 0.1724 0.1661 0.062 Uiso calc R 1
C C29 0.49143(13) 0.3126(4) 0.15005(12) 0.0485(8) Uani d . 1
C C30 0.46086(13) 0.2452(3) 0.11370(12) 0.0469(8) Uani d . 1
C C31 0.43149(15) 0.1147(4) 0.06469(13) 0.0551(9) Uani d . 1
C C32 0.42182(16) 0.0113(4) 0.03417(14) 0.0540(9) Uani d . 1
H H32 0.4404 -0.0677 0.0360 0.065 Uiso calc R 1
C C33 0.38489(15) 0.0307(4) 0.00238(13) 0.0527(9) Uani d . 1
H H33 0.3790 -0.0353 -0.0185 0.063 Uiso calc R 1
C C34 0.35503(14) 0.1467(4) -0.00037(13) 0.0543(9) Uani d . 1
H H34 0.3284 0.1526 -0.0218 0.065 Uiso calc R 1
C C35 0.36358(15) 0.2488(4) 0.02672(13) 0.0552(9) Uani d . 1
H H35 0.3449 0.3275 0.0235 0.066 Uiso calc R 1
C C36 0.40275(15) 0.2327(4) 0.06104(14) 0.0560(9) Uani d . 1
C C37 0.19044(13) 0.0610(4) 0.11880(12) 0.0459(8) Uani d . 1
C C38 0.22358(14) 0.1444(4) 0.09942(12) 0.0506(8) Uani d . 1
H H38 0.2123 0.2277 0.0898 0.061 Uiso calc R 1
C C39 0.27457(13) 0.1056(4) 0.09388(11) 0.0464(8) Uani d . 1
H H39 0.2968 0.1621 0.0801 0.056 Uiso calc R 1
C C40 0.29179(14) -0.0190(4) 0.10927(13) 0.0507(9) Uani d . 1
H H40 0.3259 -0.0439 0.1065 0.061 Uiso calc R 1
C C41 0.25849(13) -0.1043(4) 0.12838(11) 0.0491(8) Uani d . 1
H H41 0.2694 -0.1885 0.1374 0.059 Uiso calc R 1
C C42 0.20817(14) -0.0634(4) 0.13415(12) 0.0503(8) Uani d . 1
H H42 0.1860 -0.1191 0.1484 0.060 Uiso calc R 1
C C43 0.13757(14) 0.1045(4) 0.12270(14) 0.0586(10) Uani d . 1
H H43A 0.1344 0.1457 0.1506 0.088 Uiso calc R 1
H H43B 0.1150 0.0290 0.1200 0.088 Uiso calc R 1
H H43C 0.1285 0.1673 0.1000 0.088 Uiso calc R 1
C C44 0.5505(2) 0.8855(7) 0.1957(2) 0.0422(14) Uani d P 0.50
H H44A 0.5571 0.8333 0.1704 0.063 Uiso calc PR 0.50
H H44B 0.5824 0.9202 0.2082 0.063 Uiso calc PR 0.50
H H44C 0.5279 0.9578 0.1874 0.063 Uiso calc PR 0.50
C C45 0.5267(2) 0.8030(8) 0.2273(3) 0.0515(17) Uani d P 0.50
Cl Cl1 0.32889(4) 0.04541(10) 0.34075(3) 0.0541(2) Uani d . 1
N N1 0.34790(12) 0.5478(3) 0.07755(11) 0.0547(8) Uani d . 1
N N2 0.44774(12) 0.5839(3) 0.07032(10) 0.0542(8) Uani d . 1
N N3 0.39887(10) 0.6758(3) 0.15484(9) 0.0425(6) Uani d . 1
N N4 0.36533(10) 0.4300(3) 0.16891(9) 0.0426(6) Uani d . 1
N N5 0.47527(11) 0.4397(3) 0.15759(10) 0.0483(7) Uani d . 1
N N6 0.42144(11) 0.3153(3) 0.09387(11) 0.0553(8) Uani d . 1
N N7 0.46908(13) 0.1248(3) 0.09902(11) 0.0569(8) Uani d . 1
N N8 0.5000 0.7402(5) 0.2500 0.0535(11) Uani d S 1
O O1 0.35012(9) 0.1132(2) 0.37188(8) 0.0449(5) Uani d . 1
O O2 0.28098(9) 0.0751(2) 0.33514(8) 0.0479(6) Uani d . 1
O O3 0.35120(10) 0.0716(3) 0.30610(9) 0.0585(7) Uani d . 1
O O4 0.33411(11) -0.0814(3) 0.35070(9) 0.0605(7) Uani d . 1
Ru Ru1 0.409362(10) 0.50139(3) 0.120246(9) 0.04328(11) Uani d . 1

loop_
_atom_site_aniso_label
_atom_site_aniso_U_11
_atom_site_aniso_U_22
_atom_site_aniso_U_33
_atom_site_aniso_U_12
_atom_site_aniso_U_13
_atom_site_aniso_U_23
C1 0.0348(16) 0.056(2) 0.058(2) 0.0025(14) -0.0135(15) 0.0126(17)
C2 0.052(2) 0.0509(19) 0.056(2) -0.0081(16) -0.0143(17) -0.0078(17)
C3 0.051(2) 0.056(2) 0.065(2) -0.0095(17) -0.0187(18) 0.0033(18)
C4 0.060(2) 0.050(2) 0.0496(19) -0.0179(16) -0.0182(17) 0.0077(16)
C5 0.057(2) 0.058(2) 0.068(2) -0.0269(18) -0.0135(19) 0.0180(19)
C6 0.056(2) 0.065(2) 0.0380(17) -0.0121(17) -0.0049(15) 0.0092(16)
C7 0.0539(19) 0.0464(19) 0.0466(19) -0.0093(15) 0.0169(15) 0.0042(15)
C8 0.0534(19) 0.057(2) 0.0469(19) 0.0116(17) 0.0250(16) 0.0173(16)
C9 0.0496(17) 0.0335(15) 0.0427(17) -0.0052(13) 0.0075(14) 0.0055(13)
C10 0.0495(18) 0.0370(17) 0.0475(18) 0.0037(13) -0.0093(15) 0.0053(14)
C11 0.050(2) 0.064(2) 0.052(2) 0.0094(17) 0.0112(16) -0.0031(18)
C12 0.067(2) 0.057(2) 0.0444(19) 0.0221(18) 0.0188(17) 0.0118(17)
C13 0.053(2) 0.050(2) 0.054(2) -0.0112(16) 0.0116(16) -0.0025(16)
C14 0.067(2) 0.054(2) 0.052(2) -0.0038(18) -0.0052(18) 0.0054(17)
C15 0.061(2) 0.052(2) 0.056(2) 0.0126(17) 0.0113(18) -0.0118(17)
C16 0.0449(18) 0.056(2) 0.052(2) -0.0055(15) 0.0088(15) -0.0201(17)
C17 0.0495(19) 0.052(2) 0.054(2) 0.0138(16) 0.0110(16) -0.0108(17)
C18 0.0502(19) 0.061(2) 0.0452(18) -0.0138(17) -0.0038(15) 0.0040(16)
C19 0.0453(19) 0.055(2) 0.0428(19) -0.0107(14) 0.0041(15) -0.0101(15)
C20 0.061(2) 0.057(2) 0.0352(17) -0.0129(17) 0.0054(15) 0.0134(16)
C21 0.058(2) 0.0449(18) 0.0478(19) -0.0159(16) -0.0176(16) 0.0130(15)
C22 0.055(2) 0.048(2) 0.052(2) 0.0020(16) 0.0180(16) -0.0103(16)
C23 0.0424(17) 0.0438(17) 0.0434(18) -0.0016(13) 0.0061(14) -0.0038(14)
C24 0.0389(15) 0.0477(18) 0.0340(15) -0.0088(13) 0.0016(12) 0.0046(13)
C25 0.053(2) 0.054(2) 0.058(2) 0.0044(16) 0.0168(18) -0.0133(17)
C26 0.052(2) 0.054(2) 0.055(2) -0.0117(17) -0.0087(17) -0.0020(17)
C27 0.056(2) 0.063(2) 0.053(2) 0.0124(18) -0.0027(17) 0.0092(18)
C28 0.0534(19) 0.0477(19) 0.055(2) 0.0051(16) 0.0154(17) -0.0098(16)
C29 0.0437(17) 0.052(2) 0.0504(19) -0.0043(15) 0.0087(15) -0.0077(16)
C30 0.0473(18) 0.0448(18) 0.0497(19) -0.0085(14) 0.0117(15) 0.0060(15)
C31 0.054(2) 0.057(2) 0.054(2) 0.0075(17) -0.0008(17) 0.0068(17)
C32 0.055(2) 0.051(2) 0.057(2) 0.0124(16) 0.0212(18) 0.0133(16)
C33 0.059(2) 0.0477(19) 0.053(2) 0.0000(16) 0.0186(18) -0.0125(17)
C34 0.052(2) 0.052(2) 0.057(2) 0.0086(16) -0.0136(17) 0.0109(17)
C35 0.056(2) 0.058(2) 0.050(2) 0.0107(17) -0.0085(17) 0.0126(18)
C36 0.053(2) 0.053(2) 0.062(2) 0.0130(17) 0.0105(18) 0.0098(18)
C37 0.0444(18) 0.0431(18) 0.0494(19) 0.0044(14) -0.0042(14) 0.0054(15)
C38 0.055(2) 0.052(2) 0.0452(18) 0.0019(16) 0.0124(16) 0.0097(16)
C39 0.0413(17) 0.058(2) 0.0402(17) -0.0016(15) -0.0004(14) -0.0024(15)
C40 0.0387(17) 0.061(2) 0.052(2) 0.0025(15) 0.0007(15) -0.0074(17)
C41 0.0433(17) 0.062(2) 0.0421(18) 0.0050(16) 0.0073(14) 0.0006(16)
C42 0.054(2) 0.054(2) 0.0434(18) 0.0051(16) 0.0085(15) 0.0068(16)
C43 0.056(2) 0.064(2) 0.059(2) -0.0050(18) 0.0249(18) -0.0043(19)
C44 0.035(3) 0.055(4) 0.036(3) -0.001(3) 0.001(2) 0.001(3)
C45 0.036(3) 0.057(4) 0.060(4) 0.005(3) -0.007(3) 0.010(4)
Cl1 0.0572(5) 0.0498(5) 0.0536(5) 0.0087(4) -0.0111(4) 0.0033(4)
N1 0.0521(17) 0.0517(17) 0.0584(19) -0.0150(14) -0.0141(14) 0.0104(15)
N2 0.0577(17) 0.0504(17) 0.0523(17) -0.0193(14) -0.0154(14) 0.0075(14)
N3 0.0375(13) 0.0504(16) 0.0398(14) -0.0118(12) 0.0049(11) -0.0102(12)
N4 0.0338(13) 0.0520(17) 0.0421(14) -0.0109(11) 0.0049(11) -0.0107(13)
N5 0.0488(16) 0.0500(17) 0.0477(16) -0.0094(13) 0.0162(13) 0.0041(14)
N6 0.0471(16) 0.063(2) 0.0566(18) 0.0088(14) 0.0115(14) -0.0018(15)
N7 0.0637(19) 0.0529(18) 0.0558(18) 0.0184(15) 0.0183(15) 0.0107(15)
N8 0.049(2) 0.060(3) 0.054(3) 0.000 0.024(2) 0.000
O1 0.0545(13) 0.0359(12) 0.0444(12) 0.0039(10) 0.0035(11) -0.0046(10)
O2 0.0507(13) 0.0422(13) 0.0496(13) -0.0040(10) -0.0072(11) -0.0075(10)
O3 0.0619(16) 0.0615(17) 0.0525(15) 0.0024(13) 0.0069(12) -0.0012(13)
O4 0.0687(17) 0.0607(17) 0.0517(15) 0.0021(14) -0.0009(13) 0.0004(13)
Ru1 0.03818(17) 0.04696(19) 0.04389(18) -0.01199(10) -0.00482(12) 0.00589(11)

loop_
_atom_type_symbol
_atom_type_description
_atom_type_scat_dispersion_real
_atom_type_scat_dispersion_imag
_atom_type_scat_source
C C 0.0033 0.0016 'International Tables Vol C Tables 4.2.6.8 and 6.1.1.4'
H H 0.0000 0.0000 'International Tables Vol C Tables 4.2.6.8 and 6.1.1.4'
N N 0.0061 0.0033 'International Tables Vol C Tables 4.2.6.8 and 6.1.1.4'
O O 0.0106 0.0060 'International Tables Vol C Tables 4.2.6.8 and 6.1.1.4'
Ru Ru -1.2594 0.8363 'International Tables Vol C Tables 4.2.6.8 and 6.1.1.4'
Cl Cl 0.1484 0.1585 'International Tables Vol C Tables 4.2.6.8 and 6.1.1.4'

loop_
_geom_angle_atom_site_label_1
_geom_angle_atom_site_label_2
_geom_angle_atom_site_label_3
_geom_angle_site_symmetry_3
_geom_angle
_geom_angle_publ_flag
N1 C1 C2 . 122.8(4) ?
N1 C1 H1 . 118.6 ?
C2 C1 H1 . 118.6 ?
C3 C2 C1 . 117.0(4) ?
C3 C2 H2 . 121.5 ?
C1 C2 H2 . 121.5 ?
C2 C3 C4 . 121.7(3) ?
C2 C3 H3 . 119.1 ?
C4 C3 H3 . 119.1 ?
C12 C4 C5 . 120.3(4) ?
C12 C4 C3 . 116.1(3) ?
C5 C4 C3 . 123.6(3) ?
C6 C5 C4 . 119.5(4) ?
C6 C5 H5 . 120.2 ?
C4 C5 H5 . 120.2 ?
C7 C6 C5 . 120.3(3) ?
C7 C6 H6 . 119.9 ?
C5 C6 H6 . 119.9 ?
C6 C7 C11 . 120.3(3) ?
C6 C7 C8 . 124.0(3) ?
C11 C7 C8 . 115.7(3) ?
C9 C8 C7 . 121.2(3) ?
C9 C8 H8 . 119.4 ?
C7 C8 H8 . 119.4 ?
C8 C9 C10 . 120.3(3) ?
C8 C9 H9 . 119.8 ?
C10 C9 H9 . 119.8 ?
N2 C10 C9 . 122.0(3) ?
N2 C10 H10 . 119.0 ?
C9 C10 H10 . 119.0 ?
C12 C11 C7 . 119.9(4) ?
C12 C11 N2 . 115.8(3) ?
C7 C11 N2 . 124.3(3) ?
N1 C12 C4 . 122.7(4) ?
N1 C12 C11 . 117.6(4) ?
C4 C12 C11 . 119.7(3) ?
N3 C13 C14 . 123.5(3) ?
N3 C13 H13 . 118.2 ?
C14 C13 H13 . 118.2 ?
C15 C14 C13 . 118.2(4) ?
C15 C14 H14 . 120.9 ?
C13 C14 H14 . 120.9 ?
C14 C15 C16 . 123.7(4) ?
C14 C15 H15 . 118.2 ?
C16 C15 H15 . 118.2 ?
C15 C16 C17 . 127.5(3) ?
C15 C16 C24 . 114.4(3) ?
C17 C16 C24 . 118.1(3) ?
C18 C17 C16 . 124.5(3) ?
C18 C17 H17 . 117.7 ?
C16 C17 H17 . 117.7 ?
C17 C18 C19 . 118.6(3) ?
C17 C18 H18 . 120.7 ?
C19 C18 H18 . 120.7 ?
C20 C19 C23 . 115.2(3) ?
C20 C19 C18 . 126.5(3) ?
C23 C19 C18 . 118.3(3) ?
C19 C20 C21 . 120.3(3) ?
C19 C20 H20 . 119.9 ?
C21 C20 H20 . 119.9 ?
C22 C21 C20 . 121.7(3) ?
C22 C21 H21 . 119.2 ?
C20 C21 H21 . 119.2 ?
C21 C22 N4 . 122.5(3) ?
C21 C22 H22 . 118.7 ?
N4 C22 H22 . 118.7 ?
N4 C23 C24 . 114.5(3) ?
N4 C23 C19 . 123.7(3) ?
C24 C23 C19 . 121.8(3) ?
N3 C24 C23 . 118.5(3) ?
N3 C24 C16 . 122.8(3) ?
C23 C24 C16 . 118.7(3) ?
N5 C25 C26 . 122.5(4) ?
N5 C25 H25 . 118.7 ?
C26 C25 H25 . 118.7 ?
C27 C26 C25 . 115.0(3) ?
C27 C26 H26 . 122.5 ?
C25 C26 H26 . 122.5 ?
C28 C27 C26 . 119.0(4) ?
C28 C27 H27 . 120.5 ?
C26 C27 H27 . 120.5 ?
C27 C28 C29 . 119.0(3) ?
C27 C28 H28 . 120.5 ?
C29 C28 H28 . 120.5 ?
N5 C29 C28 . 122.1(3) ?
N5 C29 C30 . 113.2(3) ?
C28 C29 C30 . 124.5(3) ?
N7 C30 N6 . 117.2(3) ?
N7 C30 C29 . 125.7(3) ?
N6 C30 C29 . 117.1(3) ?
N7 C31 C36 . 110.2(4) ?
N7 C31 C32 . 130.1(3) ?
C36 C31 C32 . 119.7(4) ?
C33 C32 C31 . 117.9(3) ?
C33 C32 H32 . 121.0 ?
C31 C32 H32 . 121.0 ?
C32 C33 C34 . 122.4(4) ?
C32 C33 H33 . 118.8 ?
C34 C33 H33 . 118.8 ?
C35 C34 C33 . 122.1(3) ?
C35 C34 H34 . 119.0 ?
C33 C34 H34 . 119.0 ?
C34 C35 C36 . 117.3(3) ?
C34 C35 H35 . 121.3 ?
C36 C35 H35 . 121.3 ?
N6 C36 C31 . 106.7(3) ?
N6 C36 C35 . 132.8(4) ?
C31 C36 C35 . 120.5(4) ?
C38 C37 C42 . 119.4(3) ?
C38 C37 C43 . 118.4(3) ?
C42 C37 C43 . 122.3(3) ?
C37 C38 C39 . 120.5(3) ?
C37 C38 H38 . 119.8 ?
C39 C38 H38 . 119.8 ?
C38 C39 C40 . 119.6(3) ?
C38 C39 H39 . 120.2 ?
C40 C39 H39 . 120.2 ?
C41 C40 C39 . 120.3(3) ?
C41 C40 H40 . 119.9 ?
C39 C40 H40 . 119.9 ?
C40 C41 C42 . 119.3(4) ?
C40 C41 H41 . 120.3 ?
C42 C41 H41 . 120.3 ?
C41 C42 C37 . 120.9(3) ?
C41 C42 H42 . 119.6 ?
C37 C42 H42 . 119.6 ?
C37 C43 H43A . 109.5 ?
C37 C43 H43B . 109.5 ?
H43A C43 H43B . 109.5 ?
C37 C43 H43C . 109.5 ?
H43A C43 H43C . 109.5 ?
H43B C43 H43C . 109.5 ?
C45 C44 H44A . 109.5 ?
C45 C44 H44B . 109.5 ?
H44A C44 H44B . 109.5 ?
C45 C44 H44C . 109.5 ?
H44A C44 H44C . 109.5 ?
H44B C44 H44C . 109.5 ?
N8 C45 C44 . 169.8(6) ?
C44 C45 C45 2_655 143.3(4) ?
O3 Cl1 O1 . 108.60(18) ?
O3 Cl1 O2 . 109.02(18) ?
O1 Cl1 O2 . 110.65(16) ?
O3 Cl1 O4 . 110.49(19) ?
O1 Cl1 O4 . 107.98(17) ?
O2 Cl1 O4 . 110.08(18) ?
C1 N1 C12 . 119.7(3) ?
C1 N1 Ru1 . 126.8(3) ?
C12 N1 Ru1 . 113.4(3) ?
C10 N2 C11 . 116.2(3) ?
C10 N2 Ru1 . 130.9(2) ?
C11 N2 Ru1 . 112.9(2) ?
C13 N3 C24 . 117.1(3) ?
C13 N3 Ru1 . 130.8(2) ?
C24 N3 Ru1 . 112.0(2) ?
C22 N4 C23 . 116.6(3) ?
C22 N4 Ru1 . 128.6(2) ?
C23 N4 Ru1 . 114.8(2) ?
C25 N5 C29 . 119.1(4) ?
C25 N5 Ru1 . 124.0(3) ?
C29 N5 Ru1 . 115.6(2) ?
C30 N6 C36 . 104.1(3) ?
C30 N6 Ru1 . 114.8(3) ?
C36 N6 Ru1 . 141.1(3) ?
C30 N7 C31 . 101.9(3) ?
C45 N8 C45 2_655 116.1(8) ?
N2 Ru1 N4 . 174.78(12) yes
N2 Ru1 N1 . 79.98(13) yes
N4 Ru1 N1 . 95.56(12) yes
N2 Ru1 N6 . 88.98(13) yes
N4 Ru1 N6 . 94.13(12) yes
N1 Ru1 N6 . 94.86(13) yes
N2 Ru1 N3 . 97.15(12) yes
N4 Ru1 N3 . 80.12(11) yes
N1 Ru1 N3 . 90.86(13) yes
N6 Ru1 N3 . 172.27(12) yes
N2 Ru1 N5 . 96.36(12) yes
N4 Ru1 N5 . 88.36(11) yes
N1 Ru1 N5 . 172.99(13) yes
N6 Ru1 N5 . 79.02(13) yes
N3 Ru1 N5 . 95.55(12) yes

loop_
_geom_bond_atom_site_label_1
_geom_bond_atom_site_label_2
_geom_bond_site_symmetry_2
_geom_bond_distance
_geom_bond_publ_flag
C1 N1 . 1.349(5) ?
C1 C2 . 1.424(5) ?
C1 H1 . 0.9300 ?
C2 C3 . 1.370(6) ?
C2 H2 . 0.9300 ?
C3 C4 . 1.465(5) ?
C3 H3 . 0.9300 ?
C4 C12 . 1.390(5) ?
C4 C5 . 1.401(6) ?
C5 C6 . 1.390(5) ?
C5 H5 . 0.9300 ?
C6 C7 . 1.383(5) ?
C6 H6 . 0.9300 ?
C7 C11 . 1.396(5) ?
C7 C8 . 1.419(5) ?
C8 C9 . 1.340(5) ?
C8 H8 . 0.9300 ?
C9 C10 . 1.431(5) ?
C9 H9 . 0.9300 ?
C10 N2 . 1.333(5) ?
C10 H10 . 0.9300 ?
C11 C12 . 1.393(5) ?
C11 N2 . 1.418(5) ?
C12 N1 . 1.368(5) ?
C13 N3 . 1.305(4) ?
C13 C14 . 1.416(5) ?
C13 H13 . 0.9300 ?
C14 C15 . 1.323(6) ?
C14 H14 . 0.9300 ?
C15 C16 . 1.395(6) ?
C15 H15 . 0.9300 ?
C16 C17 . 1.410(5) ?
C16 C24 . 1.426(5) ?
C17 C18 . 1.346(5) ?
C17 H17 . 0.9300 ?
C18 C19 . 1.451(5) ?
C18 H18 . 0.9300 ?
C19 C20 . 1.373(5) ?
C19 C23 . 1.416(5) ?
C20 C21 . 1.391(6) ?
C20 H20 . 0.9300 ?
C21 C22 . 1.329(5) ?
C21 H21 . 0.9300 ?
C22 N4 . 1.336(5) ?
C22 H22 . 0.9300 ?
C23 N4 . 1.399(4) ?
C23 C24 . 1.411(5) ?
C24 N3 . 1.404(4) ?
C25 N5 . 1.172(5) ?
C25 C26 . 1.495(6) ?
C25 H25 . 0.9300 ?
C26 C27 . 1.389(6) ?
C26 H26 . 0.9300 ?
C27 C28 . 1.342(6) ?
C27 H27 . 0.9300 ?
C28 C29 . 1.376(5) ?
C28 H28 . 0.9300 ?
C29 N5 . 1.368(5) ?
C29 C30 . 1.496(5) ?
C30 N7 . 1.313(5) ?
C30 N6 . 1.359(5) ?
C31 N7 . 1.401(5) ?
C31 C36 . 1.403(5) ?
C31 C32 . 1.412(6) ?
C32 C33 . 1.345(6) ?
C32 H32 . 0.9300 ?
C33 C34 . 1.401(5) ?
C33 H33 . 0.9300 ?
C34 C35 . 1.332(6) ?
C34 H34 . 0.9300 ?
C35 C36 . 1.433(5) ?
C35 H35 . 0.9300 ?
C36 N6 . 1.373(5) ?
C37 C38 . 1.363(5) ?
C37 C42 . 1.404(5) ?
C37 C43 . 1.454(5) ?
C38 C39 . 1.402(5) ?
C38 H38 . 0.9300 ?
C39 C40 . 1.403(5) ?
C39 H39 . 0.9300 ?
C40 C41 . 1.374(5) ?
C40 H40 . 0.9300 ?
C41 C42 . 1.393(5) ?
C41 H41 . 0.9300 ?
C42 H42 . 0.9300 ?
C43 H43A . 0.9600 ?
C43 H43B . 0.9600 ?
C43 H43C . 0.9600 ?
C44 C45 . 1.443(10) ?
C44 H44A . 0.9600 ?
C44 H44B . 0.9600 ?
C44 H44C . 0.9600 ?
C45 N8 . 1.193(8) ?
Cl1 O3 . 1.268(3) ?
Cl1 O1 . 1.274(3) ?
Cl1 O2 . 1.284(3) ?
Cl1 O4 . 1.316(3) ?
N1 Ru1 . 2.063(3) yes
N2 Ru1 . 2.051(3) yes
N3 Ru1 . 2.075(3) yes
N4 Ru1 . 2.062(3) yes
N5 Ru1 . 2.102(3) yes
N6 Ru1 . 2.069(3) yes
N8 C45 2_655 1.193(8) ?
